data_2014210
loop_
_publ_author_name
'Domaga\/la, Ma\/lgorzata'
'Palusiak, Marcin'
'Pfitzner, Arno'
'Zabel, Manfred'
'Urbaniak, Katarzyna'
'Mlosto\'n, Grzegorz'
'Grabowski, S\/lawomir J.'

_publ_section_title
;Dimethyl 3,4,5,5-tetraphenyl-1,3-thiazolidine-2,2-dicarboxylate and
 3,3-dichloro-2,2,4,4,3'-pentamethyl-<i>r</i>-2',<i>t</i>-4'-diphenylcyclobutane-1-spiro-5'-1,3-thiazolidine
;
_journal_issue 8
_journal_name_full 'Acta Crystallographica Section C'
_journal_page_first o595
_journal_page_last o599
_journal_paper_doi 10.1107/S0108270104015045
_journal_volume 60
_journal_year 2004
_chemical_formula_iupac 'C23 H27 Cl2 N S'
_chemical_formula_moiety 'C23 H27 Cl2 N S'
_chemical_formula_sum 'C23 H27 Cl2 N S'
_chemical_formula_weight 420.42
_chemical_name_systematic
;
3,3-dichloro-2,2,4,4,3'-pentamethyl-r-2',t-4'-diphenylcyclobutane-1-spiro-5'-
1,3-thiazolidine
;
_space_group_IT_number 61
_symmetry_cell_setting orthorhombic
_symmetry_space_group_name_Hall '-P 2ac 2ab'
_symmetry_space_group_name_H-M 'P b c a'
_audit_creation_method 'WinGX routine CIF_UPDATE'
_cell_angle_alpha 90
_cell_angle_beta 90
_cell_angle_gamma 90
_cell_formula_units_Z 8
_cell_length_a 11.3371(8)
_cell_length_b 12.7769(9)
_cell_length_c 29.1481(18)
_cell_measurement_reflns_used 8000
_cell_measurement_temperature 173(2)
_cell_measurement_theta_max 25.86
_cell_measurement_theta_min 2.41
_cell_volume 4222.2(5)
_computing_cell_refinement IPDS
_computing_data_collection 'IPDS (Stoe, 1998)'
_computing_data_reduction IPDS
_computing_molecular_graphics 'PLATON (Spek, 1990)'
_computing_publication_material 'PARST (Nardelli, 1996)'
_computing_structure_refinement 'SHELXL97 (Sheldrick, 1997)'
_computing_structure_solution 'SHELXS97 (Sheldrick, 1997)'
_diffrn_measured_fraction_theta_full 0.996
_diffrn_measured_fraction_theta_max 0.996
_diffrn_measurement_device_type 'Stoe IPDS'
_diffrn_measurement_method rotation
_diffrn_radiation_monochromator graphite
_diffrn_radiation_type MoK\a
_diffrn_radiation_wavelength 0.71073
_diffrn_reflns_av_R_equivalents 0.0599
_diffrn_reflns_limit_h_max 13
_diffrn_reflns_limit_h_min -13
_diffrn_reflns_limit_k_max 15
_diffrn_reflns_limit_k_min -15
_diffrn_reflns_limit_l_max 35
_diffrn_reflns_limit_l_min -35
_diffrn_reflns_number 32423
_diffrn_reflns_theta_full 25.87
_diffrn_reflns_theta_max 25.87
_diffrn_reflns_theta_min 2.5
_diffrn_standards_decay_% 0
_diffrn_standards_interval_count 0
_diffrn_standards_interval_time 0
_diffrn_standards_number 0
_exptl_absorpt_coefficient_mu 0.415
_exptl_absorpt_correction_type none
_exptl_crystal_colour colourless
_exptl_crystal_density_diffrn 1.323
_exptl_crystal_density_method 'not measured'
_exptl_crystal_description prism
_exptl_crystal_F_000 1776
_exptl_crystal_size_max 0.5
_exptl_crystal_size_mid 0.5
_exptl_crystal_size_min 0.4
_refine_diff_density_max 0.316
_refine_diff_density_min -0.161
_refine_ls_extinction_method none
_refine_ls_goodness_of_fit_ref 0.924
_refine_ls_hydrogen_treatment constr
_refine_ls_matrix_type full
_refine_ls_number_parameters 249
_refine_ls_number_reflns 4063
_refine_ls_number_restraints 0
_refine_ls_restrained_S_all 0.924
_refine_ls_R_factor_gt 0.0326
_refine_ls_shift/su_max 0
_refine_ls_structure_factor_coef Fsqd
_refine_ls_weighting_details 'w = 1/[\s^2^(Fo^2^)+(0.0538P)^2^] where P=(Fo^2^+2Fc^2^)/3'
_refine_ls_weighting_scheme calc
_refine_ls_wR_factor_ref 0.0802
_reflns_number_gt 3125
_reflns_number_total 4063
_reflns_threshold_expression I>2\s(I)
_cod_data_source_file na1671.cif
_cod_data_source_block IX
_cod_database_code 2014210
_cod_database_fobs_code 2014210

loop_
_symmetry_equiv_pos_as_xyz
'x, y, z'
'-x+1/2, -y, z+1/2'
'x+1/2, -y+1/2, -z'
'-x, y+1/2, -z+1/2'
'-x, -y, -z'
'x-1/2, y, -z-1/2'
'-x-1/2, y-1/2, z'
'x, -y-1/2, z-1/2'

loop_
_atom_site_label
_atom_site_fract_x
_atom_site_fract_y
_atom_site_fract_z
_atom_site_U_iso_or_equiv
_atom_site_adp_type
_atom_site_calc_flag
_atom_site_refinement_flags
_atom_site_occupancy
_atom_site_disorder_assembly
_atom_site_disorder_group
_atom_site_type_symbol
Cl59 -0.06327(4) 0.00823(3) 0.081549(16) 0.03360(12) Uani d . 1 . . Cl
Cl55 -0.05151(4) 0.21163(4) 0.040544(17) 0.03888(13) Uani d . 1 . . Cl
S1 0.19634(4) -0.01487(3) 0.149753(14) 0.02398(11) Uani d . 1 . . S
N3 0.29553(12) 0.14914(10) 0.18573(5) 0.0224(3) Uani d . 1 . . N
C2 0.30491(14) 0.03571(13) 0.19138(6) 0.0235(3) Uani d . 1 . . C
H2 0.3858 0.0124 0.1823 0.028 Uiso calc R 1 . . H
C4 0.29345(14) 0.17190(12) 0.13602(5) 0.0210(3) Uani d . 1 . . C
H4 0.2753 0.2481 0.1325 0.025 Uiso calc R 1 . . H
C5 0.18453(14) 0.11070(12) 0.11907(5) 0.0209(3) Uani d . 1 . . C
C51 0.15755(15) 0.09918(13) 0.06595(6) 0.0254(4) Uani d . 1 . . C
C54 0.02618(15) 0.12423(13) 0.07809(6) 0.0265(4) Uani d . 1 . . C
C56 0.06009(14) 0.16607(12) 0.12627(6) 0.0239(3) Uani d . 1 . . C
C21 0.27834(15) -0.00240(14) 0.23934(6) 0.0259(4) Uani d . 1 . . C
C22 0.19372(17) 0.04546(19) 0.26663(7) 0.0414(5) Uani d . 1 . . C
H22 0.1512 0.1040 0.2552 0.050 Uiso calc R 1 . . H
C23 0.17096(18) 0.0083(2) 0.31045(7) 0.0465(6) Uani d . 1 . . C
H23 0.1139 0.0421 0.3291 0.056 Uiso calc R 1 . . H
C24 0.23102(18) -0.07789(18) 0.32702(7) 0.0412(5) Uani d . 1 . . C
H24 0.2142 -0.1040 0.3568 0.049 Uiso calc R 1 . . H
C25 0.3151(2) -0.12580(17) 0.30035(7) 0.0437(5) Uani d . 1 . . C
H25 0.3563 -0.1851 0.3117 0.052 Uiso calc R 1 . . H
C26 0.33995(18) -0.08749(15) 0.25676(7) 0.0355(4) Uani d . 1 . . C
H26 0.3996 -0.1198 0.2388 0.043 Uiso calc R 1 . . H
C31 0.38530(15) 0.20666(14) 0.21152(6) 0.0296(4) Uani d . 1 . . C
H312 0.4639 0.1834 0.2019 0.036 Uiso calc R 1 . . H
H311 0.3751 0.1933 0.2444 0.036 Uiso calc R 1 . . H
H313 0.3770 0.2818 0.2055 0.036 Uiso calc R 1 . . H
C41 0.41013(14) 0.15127(13) 0.11112(6) 0.0232(3) Uani d . 1 . . C
C46 0.44409(15) 0.05380(14) 0.09399(6) 0.0271(4) Uani d . 1 . . C
H46 0.3930 -0.0046 0.0976 0.033 Uiso calc R 1 . . H
C45 0.55156(16) 0.04098(15) 0.07176(6) 0.0329(4) Uani d . 1 . . C
H45 0.5729 -0.0257 0.0599 0.039 Uiso calc R 1 . . H
C44 0.62769(16) 0.12490(16) 0.06677(7) 0.0350(4) Uani d . 1 . . C
H44 0.7010 0.1162 0.0514 0.042 Uiso calc R 1 . . H
C43 0.59606(16) 0.22143(16) 0.08431(7) 0.0343(4) Uani d . 1 . . C
H43 0.6485 0.2790 0.0815 0.041 Uiso calc R 1 . . H
C42 0.48816(15) 0.23472(14) 0.10605(6) 0.0268(4) Uani d . 1 . . C
H42 0.4672 0.3017 0.1176 0.032 Uiso calc R 1 . . H
C53 0.17927(18) -0.00580(15) 0.04236(6) 0.0342(4) Uani d . 1 . . C
H533 0.1366 -0.0077 0.0131 0.041 Uiso calc R 1 . . H
H531 0.1513 -0.0626 0.0621 0.041 Uiso calc R 1 . . H
H532 0.2639 -0.0145 0.0367 0.041 Uiso calc R 1 . . H
C52 0.21475(17) 0.18426(16) 0.03604(6) 0.0335(4) Uani d . 1 . . C
H522 0.1783 0.1839 0.0056 0.040 Uiso calc R 1 . . H
H523 0.2994 0.1703 0.0331 0.040 Uiso calc R 1 . . H
H521 0.2030 0.2529 0.0504 0.040 Uiso calc R 1 . . H
C58 -0.01715(15) 0.13254(16) 0.16647(6) 0.0315(4) Uani d . 1 . . C
H581 0.0150 0.1613 0.1950 0.038 Uiso calc R 1 . . H
H582 -0.0186 0.0560 0.1684 0.038 Uiso calc R 1 . . H
H583 -0.0975 0.1588 0.1619 0.038 Uiso calc R 1 . . H
C57 0.06729(16) 0.28597(13) 0.12793(7) 0.0327(4) Uani d . 1 . . C
H571 0.1135 0.3113 0.1018 0.039 Uiso calc R 1 . . H
H572 0.1054 0.3077 0.1566 0.039 Uiso calc R 1 . . H
H573 -0.0124 0.3155 0.1265 0.039 Uiso calc R 1 . . H

loop_
_atom_site_aniso_label
_atom_site_aniso_U_11
_atom_site_aniso_U_22
_atom_site_aniso_U_33
_atom_site_aniso_U_12
_atom_site_aniso_U_13
_atom_site_aniso_U_23
Cl59 0.0328(2) 0.0282(2) 0.0398(2) -0.00905(17) -0.00980(18) 0.00327(19)
Cl55 0.0367(2) 0.0360(2) 0.0439(3) -0.00075(19) -0.0154(2) 0.0136(2)
S1 0.0282(2) 0.01873(19) 0.0250(2) -0.00206(16) -0.00309(16) 0.00257(16)
N3 0.0237(7) 0.0231(7) 0.0206(7) -0.0005(5) -0.0012(5) 0.0000(6)
C2 0.0231(8) 0.0245(8) 0.0229(8) 0.0014(6) -0.0010(6) 0.0016(7)
C4 0.0215(7) 0.0181(7) 0.0233(8) 0.0001(6) -0.0008(6) 0.0013(6)
C5 0.0233(8) 0.0184(7) 0.0209(8) 0.0002(6) -0.0003(6) 0.0011(6)
C51 0.0283(8) 0.0267(9) 0.0212(8) -0.0008(7) -0.0029(7) 0.0014(7)
C54 0.0260(8) 0.0237(8) 0.0297(9) -0.0019(7) -0.0073(7) 0.0054(7)
C56 0.0200(8) 0.0231(8) 0.0287(9) 0.0002(6) -0.0019(6) -0.0004(7)
C21 0.0243(8) 0.0298(9) 0.0235(8) -0.0027(7) -0.0035(6) 0.0033(7)
C22 0.0312(10) 0.0592(13) 0.0337(10) 0.0138(9) 0.0037(8) 0.0140(9)
C23 0.0311(10) 0.0774(16) 0.0311(10) 0.0067(10) 0.0071(8) 0.0113(10)
C24 0.0380(11) 0.0588(13) 0.0269(10) -0.0139(10) -0.0052(8) 0.0147(9)
C25 0.0637(14) 0.0349(10) 0.0326(10) 0.0033(10) -0.0102(10) 0.0101(9)
C26 0.0463(11) 0.0318(10) 0.0285(10) 0.0075(8) -0.0034(8) 0.0023(8)
C31 0.0308(9) 0.0307(9) 0.0272(9) -0.0034(7) -0.0056(7) -0.0026(7)
C41 0.0231(8) 0.0260(8) 0.0205(8) 0.0009(6) -0.0011(6) 0.0037(7)
C46 0.0278(9) 0.0248(9) 0.0287(9) 0.0004(7) 0.0007(7) 0.0008(7)
C45 0.0342(9) 0.0333(10) 0.0312(9) 0.0093(8) 0.0042(8) -0.0006(8)
C44 0.0270(9) 0.0438(11) 0.0343(10) 0.0037(8) 0.0080(7) 0.0032(9)
C43 0.0289(9) 0.0371(10) 0.0367(10) -0.0068(8) 0.0038(8) 0.0053(8)
C42 0.0266(8) 0.0246(8) 0.0292(9) -0.0010(7) -0.0003(7) 0.0013(7)
C53 0.0406(10) 0.0359(10) 0.0262(9) 0.0013(8) -0.0034(7) -0.0078(8)
C52 0.0347(9) 0.0412(11) 0.0245(9) -0.0045(8) -0.0016(7) 0.0080(8)
C58 0.0232(9) 0.0384(10) 0.0329(9) -0.0002(7) 0.0032(7) -0.0020(8)
C57 0.0263(9) 0.0242(9) 0.0475(11) 0.0048(7) -0.0028(8) -0.0043(8)

loop_
_atom_type_symbol
_atom_type_description
_atom_type_scat_dispersion_real
_atom_type_scat_dispersion_imag
_atom_type_scat_source
C C 0.0033 0.0016 'International Tables Vol C Tables 4.2.6.8 and 6.1.1.4'
H H 0 0 'International Tables Vol C Tables 4.2.6.8 and 6.1.1.4'
N N 0.0061 0.0033 'International Tables Vol C Tables 4.2.6.8 and 6.1.1.4'
S S 0.1246 0.1234 'International Tables Vol C Tables 4.2.6.8 and 6.1.1.4'
Cl Cl 0.1484 0.1585 'International Tables Vol C Tables 4.2.6.8 and 6.1.1.4'

loop_
_geom_angle_atom_site_label_1
_geom_angle_atom_site_label_2
_geom_angle_atom_site_label_3
_geom_angle
_geom_angle_publ_flag
C5 S1 C2 93.60(10) yes
C2 N3 C31 112.91(13) no
C2 N3 C4 107.80(10) yes
C31 N3 C4 114.59(13) no
N3 C2 C21 114.15(14) no
N3 C2 S1 103.00(10) yes
C21 C2 S1 111.26(11) no
N3 C2 H2 109.4 no
C21 C2 H2 109.4 no
S1 C2 H2 109.4 no
N3 C4 C41 114.63(13) no
N3 C4 C5 103.10(10) yes
C41 C4 C5 116.90(13) no
N3 C4 H4 107.2 no
C41 C4 H4 107.2 no
C5 C4 H4 107.2 no
C4 C5 C51 120.95(13) no
C4 C5 C56 116.22(13) no
C51 C5 C56 89.94(12) no
C4 C5 S1 103.20(10) yes
C51 C5 S1 114.04(11) no
C56 C5 S1 112.81(11) no
C53 C51 C52 107.31(15) no
C53 C51 C54 115.79(15) no
C52 C51 C54 112.67(14) no
C53 C51 C5 119.36(14) no
C52 C51 C5 114.02(14) no
C54 C51 C5 86.78(12) no
C56 C54 C51 92.25(12) no
C56 C54 Cl55 117.34(12) no
C51 C54 Cl55 117.18(12) no
C56 C54 Cl59 111.90(12) no
C51 C54 Cl59 112.40(12) no
Cl55 C54 Cl59 105.68(9) no
C58 C56 C57 106.67(15) no
C58 C56 C54 117.17(14) no
C57 C56 C54 112.69(15) no
C58 C56 C5 119.04(14) no
C57 C56 C5 113.61(13) no
C54 C56 C5 86.97(12) no
C22 C21 C26 118.88(17) no
C22 C21 C2 121.74(16) no
C26 C21 C2 119.38(16) no
C23 C22 C21 120.35(19) no
C23 C22 H22 119.8 no
C21 C22 H22 119.8 no
C24 C23 C22 120.2(2) no
C24 C23 H23 119.9 no
C22 C23 H23 119.9 no
C25 C24 C23 119.95(18) no
C25 C24 H24 120.0 no
C23 C24 H24 120.0 no
C24 C25 C26 120.04(19) no
C24 C25 H25 120.0 no
C26 C25 H25 120.0 no
C21 C26 C25 120.53(19) no
C21 C26 H26 119.7 no
C25 C26 H26 119.7 no
N3 C31 H312 109.5 no
N3 C31 H311 109.5 no
H312 C31 H311 109.5 no
N3 C31 H313 109.5 no
H312 C31 H313 109.5 no
H311 C31 H313 109.5 no
C42 C41 C46 118.01(16) no
C42 C41 C4 117.84(15) no
C46 C41 C4 124.14(15) no
C45 C46 C41 120.92(16) no
C45 C46 H46 119.5 no
C41 C46 H46 119.5 no
C44 C45 C46 120.29(17) no
C44 C45 H45 119.9 no
C46 C45 H45 119.9 no
C43 C44 C45 119.37(17) no
C43 C44 H44 120.3 no
C45 C44 H44 120.3 no
C44 C43 C42 120.44(17) no
C44 C43 H43 119.8 no
C42 C43 H43 119.8 no
C43 C42 C41 120.96(17) no
C43 C42 H42 119.5 no
C41 C42 H42 119.5 no
C51 C53 H533 109.5 no
C51 C53 H531 109.5 no
H533 C53 H531 109.5 no
C51 C53 H532 109.5 no
H533 C53 H532 109.5 no
H531 C53 H532 109.5 no
C51 C52 H522 109.5 no
C51 C52 H523 109.5 no
H522 C52 H523 109.5 no
C51 C52 H521 109.5 no
H522 C52 H521 109.5 no
H523 C52 H521 109.5 no
C56 C58 H581 109.5 no
C56 C58 H582 109.5 no
H581 C58 H582 109.5 no
C56 C58 H583 109.5 no
H581 C58 H583 109.5 no
H582 C58 H583 109.5 no
C56 C57 H571 109.5 no
C56 C57 H572 109.5 no
H571 C57 H572 109.5 no
C56 C57 H573 109.5 no
H571 C57 H573 109.5 no
H572 C57 H573 109.5 no

loop_
_geom_bond_atom_site_label_1
_geom_bond_atom_site_label_2
_geom_bond_site_symmetry_2
_geom_bond_distance
_geom_bond_publ_flag
Cl59 C54 . 1.7986(17) no
Cl55 C54 . 1.7945(17) no
S1 C5 . 1.842(2) yes
S1 C2 . 1.845(2) yes
N3 C2 . 1.462(2) yes
N3 C31 . 1.463(2) no
N3 C4 . 1.478(2) yes
C2 C21 . 1.511(2) no
C2 H2 . 1.0000 no
C4 C41 . 1.532(2) no
C4 C5 . 1.543(2) yes
C4 H4 . 1.0000 no
C5 C51 . 1.585(2) no
C5 C56 . 1.592(2) no
C51 C53 . 1.527(2) no
C51 C52 . 1.537(2) no
C51 C54 . 1.564(2) no
C54 C56 . 1.551(2) no
C56 C58 . 1.524(2) no
C56 C57 . 1.535(2) no
C21 C22 . 1.388(3) no
C21 C26 . 1.388(3) no
C22 C23 . 1.387(3) no
C22 H22 . 0.9500 no
C23 C24 . 1.381(3) no
C23 H23 . 0.9500 no
C24 C25 . 1.374(3) no
C24 H24 . 0.9500 no
C25 C26 . 1.390(3) no
C25 H25 . 0.9500 no
C26 H26 . 0.9500 no
C31 H312 . 0.9800 no
C31 H311 . 0.9800 no
C31 H313 . 0.9800 no
C41 C42 . 1.393(2) no
C41 C46 . 1.396(2) no
C46 C45 . 1.390(3) no
C46 H46 . 0.9500 no
C45 C44 . 1.384(3) no
C45 H45 . 0.9500 no
C44 C43 . 1.382(3) no
C44 H44 . 0.9500 no
C43 C42 . 1.388(3) no
C43 H43 . 0.9500 no
C42 H42 . 0.9500 no
C53 H533 . 0.9800 no
C53 H531 . 0.9800 no
C53 H532 . 0.9800 no
C52 H522 . 0.9800 no
C52 H523 . 0.9800 no
C52 H521 . 0.9800 no
C58 H581 . 0.9800 no
C58 H582 . 0.9800 no
C58 H583 . 0.9800 no
C57 H571 . 0.9800 no
C57 H572 . 0.9800 no
C57 H573 . 0.9800 no

loop_
_geom_hbond_atom_site_label_D
_geom_hbond_atom_site_label_H
_geom_hbond_atom_site_label_A
_geom_hbond_site_symmetry_A
_geom_hbond_distance_DH
_geom_hbond_distance_HA
_geom_hbond_distance_DA
_geom_hbond_angle_DHA
_geom_hbond_publ_flag
C22 H22 N3 1_555 0.95 2.67 2.941(3) 97 yes
C46 H46 S1 1_555 0.95 2.70 3.362(2) 127 yes
C53 H531 S1 1_555 0.98 2.68 3.138(2) 109 yes
C58 H582 S1 1_555 0.98 2.66 3.105(2) 108 yes
C58 H582 Cl59 1_555 0.98 2.65 2.987(2) 100 yes
C53 H533 Cl59 5_555 0.98 2.88 3.844(2) 167 yes
C23 H23 Cg2 6_556 0.95 2.89 3.778(2) 157 yes

loop_
_geom_torsion_atom_site_label_1
_geom_torsion_atom_site_label_2
_geom_torsion_atom_site_label_3
_geom_torsion_atom_site_label_4
_geom_torsion
_geom_torsion_publ_flag
C31 N3 C2 C21 66.56(18) no
C4 N3 C2 C21 -165.80(13) no
C31 N3 C2 S1 -172.70(11) no
C4 N3 C2 S1 -45.06(13) no
C5 S1 C2 N3 15.46(11) no
C5 S1 C2 C21 138.15(12) no
C2 N3 C4 C41 -69.17(16) no
C31 N3 C4 C41 57.50(18) no
C2 N3 C4 C5 58.99(15) no
C31 N3 C4 C5 -174.34(13) no
N3 C4 C5 C51 -171.31(13) no
C41 C4 C5 C51 -44.6(2) no
N3 C4 C5 C56 81.59(15) no
C41 C4 C5 C56 -151.68(14) no
N3 C4 C5 S1 -42.40(13) no
C41 C4 C5 S1 84.33(14) no
C2 S1 C5 C4 15.55(11) no
C2 S1 C5 C51 148.60(12) no
C2 S1 C5 C56 -110.65(12) no
C4 C5 C51 C53 106.16(18) no
C56 C5 C51 C53 -132.87(16) no
S1 C5 C51 C53 -17.8(2) no
C4 C5 C51 C52 -22.5(2) no
C56 C5 C51 C52 98.48(15) no
S1 C5 C51 C52 -146.43(13) no
C4 C5 C51 C54 -135.91(14) no
C56 C5 C51 C54 -14.94(12) no
S1 C5 C51 C54 100.15(12) no
C53 C51 C54 C56 136.57(15) no
C52 C51 C54 C56 -99.37(15) no
C5 C51 C54 C56 15.36(12) no
C53 C51 C54 Cl55 -100.96(16) no
C52 C51 C54 Cl55 23.10(19) no
C5 C51 C54 Cl55 137.83(12) no
C53 C51 C54 Cl59 21.74(18) no
C52 C51 C54 Cl59 145.80(13) no
C5 C51 C54 Cl59 -99.47(12) no
C51 C54 C56 C58 -136.57(15) no
Cl55 C54 C56 C58 101.09(16) no
Cl59 C54 C56 C58 -21.31(18) no
C51 C54 C56 C57 99.09(15) no
Cl55 C54 C56 C57 -23.25(18) no
Cl59 C54 C56 C57 -145.65(12) no
C51 C54 C56 C5 -15.29(12) no
Cl55 C54 C56 C5 -137.63(12) no
Cl59 C54 C56 C5 99.98(12) no
C4 C5 C56 C58 -100.41(17) no
C51 C5 C56 C58 134.65(15) no
S1 C5 C56 C58 18.45(19) no
C4 C5 C56 C57 26.5(2) no
C51 C5 C56 C57 -98.42(16) no
S1 C5 C56 C57 145.38(13) no
C4 C5 C56 C54 140.00(14) no
C51 C5 C56 C54 15.06(12) no
S1 C5 C56 C54 -101.14(12) no
N3 C2 C21 C22 34.8(2) no
S1 C2 C21 C22 -81.24(19) no
N3 C2 C21 C26 -145.21(17) no
S1 C2 C21 C26 98.8(2) yes
C26 C21 C22 C23 -0.4(3) no
C2 C21 C22 C23 179.66(19) no
C21 C22 C23 C24 -1.1(3) no
C22 C23 C24 C25 1.2(3) no
C23 C24 C25 C26 0.1(3) no
C22 C21 C26 C25 1.7(3) no
C2 C21 C26 C25 -178.35(17) no
C24 C25 C26 C21 -1.6(3) no
N3 C4 C41 C42 -93.56(17) no
C5 C4 C41 C42 145.61(15) no
N3 C4 C41 C46 85.2(2) yes
C5 C4 C41 C46 -35.6(2) no
C42 C41 C46 C45 -1.2(3) no
C4 C41 C46 C45 -179.95(16) no
C41 C46 C45 C44 0.8(3) no
C46 C45 C44 C43 0.3(3) no
C45 C44 C43 C42 -1.1(3) no
C44 C43 C42 C41 0.7(3) no
C46 C41 C42 C43 0.4(3) no
C4 C41 C42 C43 179.27(16) no
